data_4066074
loop_
_publ_author_name
'Bru\~na, Sonia'
'Gonz\'alez-Vadillo, Ana M'
'Nieto, Daniel'
'Pastor, C\'esar'
'Cuadrado, Isabel'

_publ_section_title
;
 Vinyl-Functionalized Silanes and Disiloxanes with Electronically
 Communicated Ferrocenyl Units&#x2020;
;
_journal_issue 12
_journal_name_full Organometallics
_journal_page_first 2796
_journal_paper_doi 10.1021/om1002733
_journal_volume 29
_journal_year 2010
_chemical_formula_moiety 'C44 H42 Fe4 O Si2'
_chemical_formula_sum 'C44 H42 Fe4 O Si2'
_chemical_formula_weight 866.36
_chemical_name_systematic
; 
 ? 
;
_space_group_IT_number 2
_symmetry_cell_setting triclinic
_symmetry_space_group_name_Hall '-P 1'
_symmetry_space_group_name_H-M 'P -1'
_atom_sites_solution_hydrogens geom
_atom_sites_solution_primary direct
_atom_sites_solution_secondary difmap
_audit_creation_method SHELXL-97
_cell_angle_alpha 109.368(5)
_cell_angle_beta 105.461(5)
_cell_angle_gamma 94.265(7)
_cell_formula_units_Z 1
_cell_length_a 8.4320(11)
_cell_length_b 9.9481(13)
_cell_length_c 11.9920(14)
_cell_measurement_reflns_used 9895
_cell_measurement_temperature 100(2)
_cell_measurement_theta_max 30.54
_cell_measurement_theta_min 2.55
_cell_volume 899.9(2)
_computing_cell_refinement 'Bruker SMART'
_computing_data_collection 'Bruker SMART'
_computing_data_reduction 'Bruker SAINT'
_computing_molecular_graphics 'Bruker SHELXTL'
_computing_publication_material 'Bruker SHELXTL'
_computing_structure_refinement 'SHELXL-97 (Sheldrick, 1997)'
_computing_structure_solution 'SHELXS-97 (Sheldrick, 1990)'
_diffrn_ambient_temperature 100(2)
_diffrn_measured_fraction_theta_full 0.993
_diffrn_measured_fraction_theta_max 0.993
_diffrn_measurement_device_type 'CCD area detector'
_diffrn_measurement_method 'phi and omega scans'
_diffrn_radiation_monochromator graphite
_diffrn_radiation_source 'fine-focus sealed tube'
_diffrn_radiation_type MoK\a
_diffrn_radiation_wavelength 0.71073
_diffrn_reflns_av_R_equivalents 0.0492
_diffrn_reflns_av_sigmaI/netI 0.0231
_diffrn_reflns_limit_h_max 11
_diffrn_reflns_limit_h_min -11
_diffrn_reflns_limit_k_max 13
_diffrn_reflns_limit_k_min -13
_diffrn_reflns_limit_l_max 14
_diffrn_reflns_limit_l_min -16
_diffrn_reflns_number 42901
_diffrn_reflns_theta_full 28.70
_diffrn_reflns_theta_max 28.70
_diffrn_reflns_theta_min 2.32
_exptl_absorpt_coefficient_mu 1.683
_exptl_absorpt_correction_T_max 0.8497
_exptl_absorpt_correction_T_min 0.7295
_exptl_absorpt_correction_type multi-scan
_exptl_absorpt_process_details 'SADABS (Sheldrick, 2001)'
_exptl_crystal_colour orange
_exptl_crystal_density_diffrn 1.599
_exptl_crystal_density_method 'not measured'
_exptl_crystal_description prismatic
_exptl_crystal_F_000 446
_exptl_crystal_size_max 0.20
_exptl_crystal_size_mid 0.10
_exptl_crystal_size_min 0.10
_refine_diff_density_max 0.326
_refine_diff_density_min -0.304
_refine_diff_density_rms 0.062
_refine_ls_extinction_method none
_refine_ls_goodness_of_fit_ref 1.089
_refine_ls_hydrogen_treatment mixed
_refine_ls_matrix_type full
_refine_ls_number_parameters 316
_refine_ls_number_reflns 4624
_refine_ls_number_restraints 0
_refine_ls_restrained_S_all 1.089
_refine_ls_R_factor_all 0.0277
_refine_ls_R_factor_gt 0.0222
_refine_ls_shift/su_max 0.001
_refine_ls_shift/su_mean 0.000
_refine_ls_structure_factor_coef Fsqd
_refine_ls_weighting_details 'calc w=1/[\s^2^(Fo^2^)+(0.0289P)^2^+0.3687P] where P=(Fo^2^+2Fc^2^)/3'
_refine_ls_weighting_scheme calc
_refine_ls_wR_factor_gt 0.0590
_refine_ls_wR_factor_ref 0.0627
_reflns_number_gt 4103
_reflns_number_total 4624
_reflns_threshold_expression >2sigma(I)
_cod_data_source_file om1002733_si_002.cif
_cod_data_source_block 8
_cod_depositor_comments
;
The following automatic conversions were performed:

'_symmetry_cell_setting' value 'Triclinic' changed to 'triclinic'
according to /home/saulius/struct/CIF-dictionaries/cif_core.dic
dictionary named 'cif_core.dic' version 2.4.1 from 2010-06-29.

Automatic conversion script
Id: cif_fix_values 1715 2011-07-08 13:25:40Z adriana 
;
_cod_original_sg_symbol_Hall -P1
_cod_original_sg_symbol_H-M P-1
_cod_database_code 4066074

loop_
_symmetry_equiv_pos_as_xyz
'x, y, z'
'-x, -y, -z'

loop_
_atom_site_label
_atom_site_type_symbol
_atom_site_fract_x
_atom_site_fract_y
_atom_site_fract_z
_atom_site_U_iso_or_equiv
_atom_site_adp_type
_atom_site_occupancy
_atom_site_symmetry_multiplicity
_atom_site_calc_flag
_atom_site_refinement_flags
Si1 Si 0.40555(5) 0.55215(4) 0.38930(3) 0.01624(9) Uani 1 1 d .
O1 O 0.5000 0.5000 0.5000 0.0290(4) Uani 1 2 d S
Fe1 Fe 0.09638(2) 0.24394(2) 0.227948(17) 0.01533(6) Uani 1 1 d .
Fe2 Fe 0.53035(2) 0.74010(2) 0.214734(18) 0.01599(6) Uani 1 1 d .
C1 C 0.2541(2) 0.66204(19) 0.44306(16) 0.0297(4) Uani 1 1 d .
C2 C 0.2207(2) 0.7839(2) 0.42943(19) 0.0359(4) Uani 1 1 d .
C3 C 0.29803(18) 0.38960(15) 0.24927(13) 0.0169(3) Uani 1 1 d .
C4 C 0.33617(18) 0.24611(15) 0.22052(13) 0.0175(3) Uani 1 1 d .
C5 C 0.22147(19) 0.15344(16) 0.10445(13) 0.0202(3) Uani 1 1 d .
C6 C 0.11095(19) 0.23762(16) 0.05925(13) 0.0204(3) Uani 1 1 d .
C7 C 0.15751(19) 0.38199(16) 0.14751(13) 0.0195(3) Uani 1 1 d .
C8 C 0.05816(19) 0.28781(18) 0.39696(14) 0.0223(3) Uani 1 1 d .
C9 C 0.0521(2) 0.13726(18) 0.33918(14) 0.0230(3) Uani 1 1 d .
C10 C -0.0775(2) 0.08583(19) 0.22401(15) 0.0268(3) Uani 1 1 d .
C11 C -0.1522(2) 0.2049(2) 0.21026(16) 0.0295(4) Uani 1 1 d .
C12 C -0.0680(2) 0.3300(2) 0.31670(16) 0.0268(3) Uani 1 1 d .
C13 C 0.56329(17) 0.65551(15) 0.35281(12) 0.0158(3) Uani 1 1 d .
C14 C 0.62856(19) 0.80836(16) 0.40269(13) 0.0196(3) Uani 1 1 d .
C15 C 0.75362(19) 0.83493(18) 0.34958(14) 0.0238(3) Uani 1 1 d .
C16 C 0.76814(19) 0.70070(19) 0.26610(14) 0.0240(3) Uani 1 1 d .
C17 C 0.65116(18) 0.59061(17) 0.26740(13) 0.0190(3) Uani 1 1 d .
C18 C 0.2808(2) 0.71952(18) 0.12954(15) 0.0240(3) Uani 1 1 d .
C19 C 0.3603(2) 0.86673(18) 0.17533(16) 0.0265(3) Uani 1 1 d .
C20 C 0.4853(2) 0.87472(19) 0.11763(16) 0.0285(3) Uani 1 1 d .
C21 C 0.4839(2) 0.7330(2) 0.03673(15) 0.0290(4) Uani 1 1 d .
C22 C 0.3568(2) 0.63693(19) 0.04426(14) 0.0256(3) Uani 1 1 d .
H1 H 0.195(3) 0.627(2) 0.483(2) 0.048(7) Uiso 1 1 d .
H2A H 0.140(3) 0.834(2) 0.466(2) 0.038(6) Uiso 1 1 d .
H2B H 0.274(3) 0.828(2) 0.391(2) 0.038(6) Uiso 1 1 d .
H4 H 0.422(2) 0.218(2) 0.2723(17) 0.022(4) Uiso 1 1 d .
H5 H 0.215(2) 0.054(2) 0.0652(18) 0.027(5) Uiso 1 1 d .
H6 H 0.018(2) 0.2002(19) -0.0147(17) 0.020(4) Uiso 1 1 d .
H7 H 0.104(2) 0.459(2) 0.1431(18) 0.025(5) Uiso 1 1 d .
H8 H 0.136(2) 0.352(2) 0.4735(18) 0.026(5) Uiso 1 1 d .
H9 H 0.120(3) 0.079(2) 0.3688(19) 0.036(5) Uiso 1 1 d .
H10 H -0.107(3) -0.012(2) 0.167(2) 0.041(6) Uiso 1 1 d .
H11 H -0.241(3) 0.197(2) 0.138(2) 0.034(5) Uiso 1 1 d .
H12 H -0.086(3) 0.428(2) 0.331(2) 0.039(6) Uiso 1 1 d .
H14 H 0.592(2) 0.881(2) 0.4591(17) 0.020(4) Uiso 1 1 d .
H15 H 0.811(2) 0.927(2) 0.3631(17) 0.022(4) Uiso 1 1 d .
H16 H 0.842(3) 0.689(2) 0.2176(19) 0.033(5) Uiso 1 1 d .
H17 H 0.632(2) 0.492(2) 0.2186(17) 0.022(4) Uiso 1 1 d .
H18 H 0.196(2) 0.682(2) 0.1513(17) 0.024(5) Uiso 1 1 d .
H19 H 0.332(2) 0.946(2) 0.2344(18) 0.029(5) Uiso 1 1 d .
H20 H 0.556(3) 0.961(2) 0.1313(19) 0.030(5) Uiso 1 1 d .
H21 H 0.557(3) 0.704(2) -0.0136(19) 0.032(5) Uiso 1 1 d .
H22 H 0.330(3) 0.537(2) 0.004(2) 0.037(6) Uiso 1 1 d .

loop_
_atom_site_aniso_label
_atom_site_aniso_U_11
_atom_site_aniso_U_22
_atom_site_aniso_U_33
_atom_site_aniso_U_23
_atom_site_aniso_U_13
_atom_site_aniso_U_12
Si1 0.02026(19) 0.01527(18) 0.01258(17) 0.00525(14) 0.00512(14) -0.00132(14)
O1 0.0390(9) 0.0277(8) 0.0174(7) 0.0141(6) 0.0002(7) -0.0071(7)
Fe1 0.01545(11) 0.01606(10) 0.01344(10) 0.00617(8) 0.00263(7) -0.00022(7)
Fe2 0.01614(11) 0.01819(11) 0.01500(10) 0.00978(8) 0.00293(8) 0.00072(8)
C1 0.0323(9) 0.0260(8) 0.0313(8) 0.0038(7) 0.0206(7) -0.0001(7)
C2 0.0335(10) 0.0328(10) 0.0407(10) 0.0056(8) 0.0196(8) 0.0090(8)
C3 0.0200(7) 0.0157(6) 0.0156(6) 0.0068(5) 0.0060(5) -0.0002(5)
C4 0.0173(7) 0.0192(7) 0.0164(6) 0.0072(5) 0.0054(5) 0.0024(5)
C5 0.0252(8) 0.0173(7) 0.0167(6) 0.0045(5) 0.0070(6) 0.0017(6)
C6 0.0244(7) 0.0210(7) 0.0142(6) 0.0073(5) 0.0035(6) -0.0003(6)
C7 0.0224(7) 0.0189(7) 0.0181(6) 0.0101(5) 0.0041(5) 0.0012(6)
C8 0.0207(7) 0.0283(8) 0.0173(6) 0.0072(6) 0.0075(6) 0.0003(6)
C9 0.0238(7) 0.0277(8) 0.0208(7) 0.0144(6) 0.0064(6) -0.0003(6)
C10 0.0260(8) 0.0286(8) 0.0219(7) 0.0094(6) 0.0047(6) -0.0090(6)
C11 0.0152(7) 0.0453(10) 0.0283(8) 0.0187(7) 0.0026(6) -0.0012(7)
C12 0.0230(8) 0.0332(9) 0.0310(8) 0.0149(7) 0.0142(6) 0.0089(7)
C13 0.0173(6) 0.0172(6) 0.0130(6) 0.0080(5) 0.0020(5) 0.0012(5)
C14 0.0208(7) 0.0182(7) 0.0162(6) 0.0063(5) 0.0015(5) -0.0018(5)
C15 0.0195(7) 0.0269(8) 0.0225(7) 0.0129(6) 0.0004(6) -0.0060(6)
C16 0.0156(7) 0.0384(9) 0.0229(7) 0.0174(7) 0.0059(6) 0.0043(6)
C17 0.0189(7) 0.0230(7) 0.0164(6) 0.0097(6) 0.0040(5) 0.0055(6)
C18 0.0183(7) 0.0278(8) 0.0277(7) 0.0178(7) 0.0011(6) 0.0020(6)
C19 0.0267(8) 0.0237(8) 0.0321(8) 0.0173(7) 0.0047(7) 0.0069(6)
C20 0.0270(8) 0.0317(9) 0.0329(8) 0.0249(7) 0.0032(7) 0.0008(7)
C21 0.0291(8) 0.0436(10) 0.0200(7) 0.0206(7) 0.0054(6) 0.0060(7)
C22 0.0274(8) 0.0275(8) 0.0176(7) 0.0106(6) -0.0021(6) 0.0019(6)

loop_
_atom_type_symbol
_atom_type_description
_atom_type_scat_dispersion_real
_atom_type_scat_dispersion_imag
_atom_type_scat_source
C C 0.0033 0.0016 'International Tables Vol C Tables 4.2.6.8 and 6.1.1.4'
H H 0.0000 0.0000 'International Tables Vol C Tables 4.2.6.8 and 6.1.1.4'
O O 0.0106 0.0060 'International Tables Vol C Tables 4.2.6.8 and 6.1.1.4'
Si Si 0.0817 0.0704 'International Tables Vol C Tables 4.2.6.8 and 6.1.1.4'
Fe Fe 0.3463 0.8444 'International Tables Vol C Tables 4.2.6.8 and 6.1.1.4'

loop_
_geom_angle_atom_site_label_1
_geom_angle_atom_site_label_2
_geom_angle_atom_site_label_3
_geom_angle
_geom_angle_site_symmetry_3
O1 Si1 C1 107.45(6) .
O1 Si1 C13 108.91(5) .
C1 Si1 C13 112.43(7) .
O1 Si1 C3 108.51(5) .
C1 Si1 C3 111.13(7) .
C13 Si1 C3 108.33(6) .
Si1 O1 Si1 180.00(2) 2_666
C7 Fe1 C12 106.45(7) .
C7 Fe1 C6 40.91(6) .
C12 Fe1 C6 128.36(7) .
C7 Fe1 C11 114.46(7) .
C12 Fe1 C11 40.71(7) .
C6 Fe1 C11 106.71(7) .
C7 Fe1 C8 129.66(6) .
C12 Fe1 C8 40.78(6) .
C6 Fe1 C8 167.76(6) .
C11 Fe1 C8 68.38(7) .
C7 Fe1 C4 68.39(6) .
C12 Fe1 C4 149.62(6) .
C6 Fe1 C4 68.31(6) .
C11 Fe1 C4 169.44(7) .
C8 Fe1 C4 118.38(6) .
C7 Fe1 C9 169.37(6) .
C12 Fe1 C9 68.35(7) .
C6 Fe1 C9 149.53(6) .
C11 Fe1 C9 68.15(7) .
C8 Fe1 C9 40.51(6) .
C4 Fe1 C9 111.06(6) .
C7 Fe1 C10 147.63(6) .
C12 Fe1 C10 68.42(7) .
C6 Fe1 C10 115.88(6) .
C11 Fe1 C10 40.56(7) .
C8 Fe1 C10 68.26(6) .
C4 Fe1 C10 132.11(7) .
C9 Fe1 C10 40.47(6) .
C7 Fe1 C5 68.53(6) .
C12 Fe1 C5 167.53(6) .
C6 Fe1 C5 40.57(6) .
C11 Fe1 C5 129.73(7) .
C8 Fe1 C5 150.96(6) .
C4 Fe1 C5 40.61(6) .
C9 Fe1 C5 118.47(6) .
C10 Fe1 C5 109.29(7) .
C7 Fe1 C3 41.09(6) .
C12 Fe1 C3 115.14(7) .
C6 Fe1 C3 69.28(6) .
C11 Fe1 C3 147.36(7) .
C8 Fe1 C3 108.40(6) .
C4 Fe1 C3 41.01(6) .
C9 Fe1 C3 131.56(6) .
C10 Fe1 C3 170.77(6) .
C5 Fe1 C3 69.15(6) .
C14 Fe2 C15 40.83(6) .
C14 Fe2 C17 68.55(6) .
C15 Fe2 C17 68.57(6) .
C14 Fe2 C22 157.08(7) .
C15 Fe2 C22 161.23(7) .
C17 Fe2 C22 108.67(6) .
C14 Fe2 C18 121.90(7) .
C15 Fe2 C18 155.44(7) .
C17 Fe2 C18 127.48(6) .
C22 Fe2 C18 40.57(7) .
C14 Fe2 C21 160.84(7) .
C15 Fe2 C21 123.14(7) .
C17 Fe2 C21 119.90(7) .
C22 Fe2 C21 40.83(7) .
C18 Fe2 C21 68.45(7) .
C14 Fe2 C20 124.43(7) .
C15 Fe2 C20 105.36(7) .
C17 Fe2 C20 153.77(7) .
C22 Fe2 C20 68.46(7) .
C18 Fe2 C20 68.35(7) .
C21 Fe2 C20 40.66(7) .
C14 Fe2 C19 107.84(7) .
C15 Fe2 C19 119.11(7) .
C17 Fe2 C19 164.70(6) .
C22 Fe2 C19 68.50(7) .
C18 Fe2 C19 40.74(6) .
C21 Fe2 C19 68.51(7) .
C20 Fe2 C19 40.62(7) .
C14 Fe2 C16 68.54(6) .
C15 Fe2 C16 40.60(7) .
C17 Fe2 C16 40.89(6) .
C22 Fe2 C16 125.22(7) .
C18 Fe2 C16 163.59(7) .
C21 Fe2 C16 105.76(7) .
C20 Fe2 C16 117.97(7) .
C19 Fe2 C16 153.15(7) .
C14 Fe2 C13 41.16(6) .
C15 Fe2 C13 69.23(6) .
C17 Fe2 C13 40.92(6) .
C22 Fe2 C13 121.69(6) .
C18 Fe2 C13 109.45(6) .
C21 Fe2 C13 155.80(7) .
C20 Fe2 C13 162.91(7) .
C19 Fe2 C13 126.69(6) .
C16 Fe2 C13 69.15(6) .
C2 C1 Si1 128.36(14) .
C2 C1 H1 116.1(15) .
Si1 C1 H1 115.5(15) .
C1 C2 H2A 120.1(13) .
C1 C2 H2B 122.8(14) .
H2A C2 H2B 117.1(18) .
C7 C3 C4 105.99(12) .
C7 C3 Si1 126.47(11) .
C4 C3 Si1 127.53(11) .
C7 C3 Fe1 68.61(8) .
C4 C3 Fe1 69.27(8) .
Si1 C3 Fe1 126.23(7) .
C5 C4 C3 109.17(13) .
C5 C4 Fe1 69.87(8) .
C3 C4 Fe1 69.72(8) .
C5 C4 H4 125.8(11) .
C3 C4 H4 125.0(11) .
Fe1 C4 H4 125.2(11) .
C6 C5 C4 107.77(13) .
C6 C5 Fe1 69.30(9) .
C4 C5 Fe1 69.52(8) .
C6 C5 H5 124.9(12) .
C4 C5 H5 127.3(12) .
Fe1 C5 H5 124.6(12) .
C5 C6 C7 107.96(13) .
C5 C6 Fe1 70.14(8) .
C7 C6 Fe1 69.17(8) .
C5 C6 H6 124.7(11) .
C7 C6 H6 127.2(11) .
Fe1 C6 H6 123.0(11) .
C6 C7 C3 109.10(13) .
C6 C7 Fe1 69.92(8) .
C3 C7 Fe1 70.29(8) .
C6 C7 H7 126.5(12) .
C3 C7 H7 124.4(12) .
Fe1 C7 H7 124.0(12) .
C9 C8 C12 107.78(14) .
C9 C8 Fe1 69.80(8) .
C12 C8 Fe1 69.25(9) .
C9 C8 H8 127.1(11) .
C12 C8 H8 125.0(11) .
Fe1 C8 H8 123.7(12) .
C10 C9 C8 108.33(14) .
C10 C9 Fe1 69.83(9) .
C8 C9 Fe1 69.69(8) .
C10 C9 H9 124.0(13) .
C8 C9 H9 127.7(13) .
Fe1 C9 H9 125.7(13) .
C9 C10 C11 107.87(15) .
C9 C10 Fe1 69.70(9) .
C11 C10 Fe1 69.51(9) .
C9 C10 H10 124.8(13) .
C11 C10 H10 127.4(13) .
Fe1 C10 H10 125.8(14) .
C10 C11 C12 108.08(14) .
C10 C11 Fe1 69.93(9) .
C12 C11 Fe1 69.38(9) .
C10 C11 H11 123.2(13) .
C12 C11 H11 128.6(13) .
Fe1 C11 H11 124.6(13) .
C11 C12 C8 107.94(15) .
C11 C12 Fe1 69.92(10) .
C8 C12 Fe1 69.97(9) .
C11 C12 H12 127.1(13) .
C8 C12 H12 124.8(13) .
Fe1 C12 H12 122.6(13) .
C17 C13 C14 105.98(12) .
C17 C13 Si1 124.01(11) .
C14 C13 Si1 129.97(11) .
C17 C13 Fe2 68.74(8) .
C14 C13 Fe2 68.44(8) .
Si1 C13 Fe2 129.04(7) .
C15 C14 C13 109.00(13) .
C15 C14 Fe2 69.74(8) .
C13 C14 Fe2 70.40(8) .
C15 C14 H14 124.7(11) .
C13 C14 H14 126.2(11) .
Fe2 C14 H14 123.8(11) .
C16 C15 C14 108.09(13) .
C16 C15 Fe2 69.90(9) .
C14 C15 Fe2 69.43(8) .
C16 C15 H15 126.0(11) .
C14 C15 H15 125.8(11) .
Fe2 C15 H15 122.9(11) .
C15 C16 C17 107.83(13) .
C15 C16 Fe2 69.50(9) .
C17 C16 Fe2 69.39(8) .
C15 C16 H16 124.6(12) .
C17 C16 H16 127.5(12) .
Fe2 C16 H16 125.6(12) .
C16 C17 C13 109.09(13) .
C16 C17 Fe2 69.73(9) .
C13 C17 Fe2 70.34(8) .
C16 C17 H17 125.9(11) .
C13 C17 H17 125.0(11) .
Fe2 C17 H17 124.7(11) .
C22 C18 C19 108.22(15) .
C22 C18 Fe2 69.71(9) .
C19 C18 Fe2 69.66(9) .
C22 C18 H18 124.8(12) .
C19 C18 H18 127.0(12) .
Fe2 C18 H18 125.5(12) .
C20 C19 C18 107.78(15) .
C20 C19 Fe2 69.68(9) .
C18 C19 Fe2 69.59(9) .
C20 C19 H19 127.0(12) .
C18 C19 H19 125.2(12) .
Fe2 C19 H19 126.6(12) .
C19 C20 C21 108.26(15) .
C19 C20 Fe2 69.70(9) .
C21 C20 Fe2 69.65(9) .
C19 C20 H20 124.8(12) .
C21 C20 H20 126.9(12) .
Fe2 C20 H20 126.7(12) .
C20 C21 C22 107.80(15) .
C20 C21 Fe2 69.69(9) .
C22 C21 Fe2 69.58(9) .
C20 C21 H21 127.1(12) .
C22 C21 H21 125.1(12) .
Fe2 C21 H21 125.0(12) .
C18 C22 C21 107.94(15) .
C18 C22 Fe2 69.72(9) .
C21 C22 Fe2 69.59(9) .
C18 C22 H22 125.3(14) .
C21 C22 H22 126.7(14) .
Fe2 C22 H22 124.3(13) .

loop_
_geom_bond_atom_site_label_1
_geom_bond_atom_site_label_2
_geom_bond_distance
_geom_bond_site_symmetry_2
Si1 O1 1.6187(4) .
Si1 C1 1.8492(18) .
Si1 C13 1.8502(14) .
Si1 C3 1.8509(15) .
O1 Si1 1.6188(4) 2_666
Fe1 C7 2.0300(14) .
Fe1 C12 2.0361(16) .
Fe1 C6 2.0399(14) .
Fe1 C11 2.0433(16) .
Fe1 C8 2.0456(15) .
Fe1 C4 2.0463(15) .
Fe1 C9 2.0470(15) .
Fe1 C10 2.0487(16) .
Fe1 C5 2.0509(15) .
Fe1 C3 2.0524(14) .
Fe2 C14 2.0331(15) .
Fe2 C15 2.0371(15) .
Fe2 C17 2.0379(15) .
Fe2 C22 2.0407(16) .
Fe2 C18 2.0409(16) .
Fe2 C21 2.0409(15) .
Fe2 C20 2.0416(15) .
Fe2 C19 2.0419(16) .
Fe2 C16 2.0425(16) .
Fe2 C13 2.0593(13) .
C1 C2 1.317(3) .
C1 H1 0.90(2) .
C2 H2A 0.98(2) .
C2 H2B 0.91(2) .
C3 C7 1.433(2) .
C3 C4 1.436(2) .
C4 C5 1.422(2) .
C4 H4 0.949(19) .
C5 C6 1.418(2) .
C5 H5 0.93(2) .
C6 C7 1.422(2) .
C6 H6 0.952(18) .
C7 H7 0.927(19) .
C8 C9 1.417(2) .
C8 C12 1.422(2) .
C8 H8 0.95(2) .
C9 C10 1.417(2) .
C9 H9 0.93(2) .
C10 C11 1.418(3) .
C10 H10 0.96(2) .
C11 C12 1.419(3) .
C11 H11 0.96(2) .
C12 H12 0.96(2) .
C13 C17 1.432(2) .
C13 C14 1.439(2) .
C14 C15 1.420(2) .
C14 H14 0.949(18) .
C15 C16 1.415(2) .
C15 H15 0.944(19) .
C16 C17 1.425(2) .
C16 H16 0.95(2) .
C17 H17 0.940(18) .
C18 C22 1.415(2) .
C18 C19 1.421(2) .
C18 H18 0.91(2) .
C19 C20 1.417(2) .
C19 H19 0.96(2) .
C20 C21 1.418(3) .
C20 H20 0.94(2) .
C21 C22 1.424(2) .
C21 H21 0.97(2) .
C22 H22 0.93(2) .

loop_
_geom_torsion_atom_site_label_1
_geom_torsion_atom_site_label_2
_geom_torsion_atom_site_label_3
_geom_torsion_atom_site_label_4
_geom_torsion
O1 Si1 C1 C2 137.95(18)
C13 Si1 C1 C2 18.1(2)
C3 Si1 C1 C2 -103.48(19)
O1 Si1 C3 C7 156.83(11)
C1 Si1 C3 C7 38.90(15)
C13 Si1 C3 C7 -85.08(13)
O1 Si1 C3 C4 -22.54(13)
C1 Si1 C3 C4 -140.46(13)
C13 Si1 C3 C4 95.55(13)
O1 Si1 C3 Fe1 68.01(9)
C1 Si1 C3 Fe1 -49.92(11)
C13 Si1 C3 Fe1 -173.90(8)
C12 Fe1 C3 C7 -86.44(10)
C6 Fe1 C3 C7 37.30(9)
C11 Fe1 C3 C7 -51.51(15)
C8 Fe1 C3 C7 -129.94(9)
C4 Fe1 C3 C7 117.69(12)
C9 Fe1 C3 C7 -169.04(9)
C5 Fe1 C3 C7 80.83(9)
C7 Fe1 C3 C4 -117.69(12)
C12 Fe1 C3 C4 155.88(8)
C6 Fe1 C3 C4 -80.38(9)
C11 Fe1 C3 C4 -169.20(11)
C8 Fe1 C3 C4 112.38(9)
C9 Fe1 C3 C4 73.27(11)
C5 Fe1 C3 C4 -36.85(8)
C7 Fe1 C3 Si1 120.29(13)
C12 Fe1 C3 Si1 33.86(11)
C6 Fe1 C3 Si1 157.59(11)
C11 Fe1 C3 Si1 68.78(15)
C8 Fe1 C3 Si1 -9.64(11)
C4 Fe1 C3 Si1 -122.02(13)
C9 Fe1 C3 Si1 -48.75(13)
C5 Fe1 C3 Si1 -158.88(11)
C7 C3 C4 C5 -0.18(16)
Si1 C3 C4 C5 179.28(11)
Fe1 C3 C4 C5 58.88(10)
C7 C3 C4 Fe1 -59.06(10)
Si1 C3 C4 Fe1 120.40(11)
C7 Fe1 C4 C5 -81.79(9)
C12 Fe1 C4 C5 -167.57(12)
C6 Fe1 C4 C5 -37.61(8)
C11 Fe1 C4 C5 26.0(4)
C8 Fe1 C4 C5 153.72(9)
C9 Fe1 C4 C5 109.61(9)
C10 Fe1 C4 C5 68.27(11)
C3 Fe1 C4 C5 -120.55(12)
C7 Fe1 C4 C3 38.76(8)
C12 Fe1 C4 C3 -47.02(15)
C6 Fe1 C4 C3 82.94(9)
C11 Fe1 C4 C3 146.5(3)
C8 Fe1 C4 C3 -85.73(9)
C9 Fe1 C4 C3 -129.84(8)
C10 Fe1 C4 C3 -171.18(8)
C5 Fe1 C4 C3 120.55(12)
C3 C4 C5 C6 0.15(16)
Fe1 C4 C5 C6 58.94(10)
C3 C4 C5 Fe1 -58.79(10)
C7 Fe1 C5 C6 -37.89(9)
C12 Fe1 C5 C6 30.4(3)
C11 Fe1 C5 C6 66.68(12)
C8 Fe1 C5 C6 -172.68(12)
C4 Fe1 C5 C6 -119.31(12)
C9 Fe1 C5 C6 150.95(9)
C10 Fe1 C5 C6 107.59(9)
C3 Fe1 C5 C6 -82.10(9)
C7 Fe1 C5 C4 81.41(9)
C12 Fe1 C5 C4 149.7(3)
C6 Fe1 C5 C4 119.31(12)
C11 Fe1 C5 C4 -174.01(9)
C8 Fe1 C5 C4 -53.37(16)
C9 Fe1 C5 C4 -89.74(10)
C10 Fe1 C5 C4 -133.10(9)
C3 Fe1 C5 C4 37.20(8)
C4 C5 C6 C7 -0.05(17)
Fe1 C5 C6 C7 59.03(10)
C4 C5 C6 Fe1 -59.08(10)
C7 Fe1 C6 C5 119.23(13)
C12 Fe1 C6 C5 -171.98(9)
C11 Fe1 C6 C5 -132.49(10)
C8 Fe1 C6 C5 163.0(3)
C4 Fe1 C6 C5 37.65(9)
C9 Fe1 C6 C5 -57.33(16)
C10 Fe1 C6 C5 -89.88(10)
C3 Fe1 C6 C5 81.77(9)
C12 Fe1 C6 C7 68.79(12)
C11 Fe1 C6 C7 108.28(10)
C8 Fe1 C6 C7 43.8(3)
C4 Fe1 C6 C7 -81.58(9)
C9 Fe1 C6 C7 -176.56(12)
C10 Fe1 C6 C7 150.89(9)
C5 Fe1 C6 C7 -119.23(13)
C3 Fe1 C6 C7 -37.46(9)
C5 C6 C7 C3 -0.07(17)
Fe1 C6 C7 C3 59.56(10)
C5 C6 C7 Fe1 -59.63(10)
C4 C3 C7 C6 0.15(16)
Si1 C3 C7 C6 -179.32(10)
Fe1 C3 C7 C6 -59.33(10)
C4 C3 C7 Fe1 59.49(9)
Si1 C3 C7 Fe1 -119.98(11)
C12 Fe1 C7 C6 -130.34(10)
C11 Fe1 C7 C6 -87.56(10)
C8 Fe1 C7 C6 -169.01(9)
C4 Fe1 C7 C6 81.39(9)
C9 Fe1 C7 C6 170.5(3)
C10 Fe1 C7 C6 -54.85(16)
C5 Fe1 C7 C6 37.58(9)
C3 Fe1 C7 C6 120.07(13)
C12 Fe1 C7 C3 109.59(9)
C6 Fe1 C7 C3 -120.07(13)
C11 Fe1 C7 C3 152.37(9)
C8 Fe1 C7 C3 70.93(11)
C4 Fe1 C7 C3 -38.68(8)
C9 Fe1 C7 C3 50.4(4)
C10 Fe1 C7 C3 -174.92(11)
C5 Fe1 C7 C3 -82.49(9)
C7 Fe1 C8 C9 -174.29(9)
C12 Fe1 C8 C9 119.16(14)
C6 Fe1 C8 C9 149.6(3)
C11 Fe1 C8 C9 81.24(10)
C4 Fe1 C8 C9 -89.80(10)
C10 Fe1 C8 C9 37.44(10)
C5 Fe1 C8 C9 -53.38(16)
C3 Fe1 C8 C9 -133.40(9)
C7 Fe1 C8 C12 66.55(12)
C6 Fe1 C8 C12 30.5(3)
C11 Fe1 C8 C12 -37.92(10)
C4 Fe1 C8 C12 151.04(10)
C9 Fe1 C8 C12 -119.16(14)
C10 Fe1 C8 C12 -81.72(11)
C5 Fe1 C8 C12 -172.54(12)
C3 Fe1 C8 C12 107.44(10)
C12 C8 C9 C10 -0.29(17)
Fe1 C8 C9 C10 -59.34(11)
C12 C8 C9 Fe1 59.04(11)
C7 Fe1 C9 C10 144.1(3)
C12 Fe1 C9 C10 81.70(11)
C6 Fe1 C9 C10 -48.24(17)
C11 Fe1 C9 C10 37.71(11)
C8 Fe1 C9 C10 119.56(14)
C4 Fe1 C9 C10 -130.98(10)
C5 Fe1 C9 C10 -86.75(11)
C3 Fe1 C9 C10 -173.30(10)
C7 Fe1 C9 C8 24.5(4)
C12 Fe1 C9 C8 -37.86(10)
C6 Fe1 C9 C8 -167.79(12)
C11 Fe1 C9 C8 -81.84(11)
C4 Fe1 C9 C8 109.47(10)
C10 Fe1 C9 C8 -119.56(14)
C5 Fe1 C9 C8 153.69(9)
C3 Fe1 C9 C8 67.14(12)
C8 C9 C10 C11 0.01(18)
Fe1 C9 C10 C11 -59.25(11)
C8 C9 C10 Fe1 59.25(11)
C7 Fe1 C10 C9 -168.33(11)
C12 Fe1 C10 C9 -81.50(11)
C6 Fe1 C10 C9 155.14(10)
C11 Fe1 C10 C9 -119.18(14)
C8 Fe1 C10 C9 -37.47(10)
C4 Fe1 C10 C9 71.75(12)
C5 Fe1 C10 C9 111.59(10)
C7 Fe1 C10 C11 -49.16(17)
C12 Fe1 C10 C11 37.67(10)
C6 Fe1 C10 C11 -85.68(11)
C8 Fe1 C10 C11 81.71(11)
C4 Fe1 C10 C11 -169.07(9)
C9 Fe1 C10 C11 119.18(14)
C5 Fe1 C10 C11 -129.24(10)
C9 C10 C11 C12 0.28(18)
Fe1 C10 C11 C12 -59.08(11)
C9 C10 C11 Fe1 59.36(11)
C7 Fe1 C11 C10 153.58(9)
C12 Fe1 C11 C10 -119.38(14)
C6 Fe1 C11 C10 110.49(10)
C8 Fe1 C11 C10 -81.39(10)
C4 Fe1 C11 C10 50.2(4)
C9 Fe1 C11 C10 -37.63(9)
C5 Fe1 C11 C10 71.91(12)
C3 Fe1 C11 C10 -172.00(10)
C7 Fe1 C11 C12 -87.04(11)
C6 Fe1 C11 C12 -130.13(10)
C8 Fe1 C11 C12 37.99(10)
C4 Fe1 C11 C12 169.5(3)
C9 Fe1 C11 C12 81.75(11)
C10 Fe1 C11 C12 119.38(14)
C5 Fe1 C11 C12 -168.71(9)
C3 Fe1 C11 C12 -52.62(16)
C10 C11 C12 C8 -0.46(19)
Fe1 C11 C12 C8 -59.89(11)
C10 C11 C12 Fe1 59.42(12)
C9 C8 C12 C11 0.47(18)
Fe1 C8 C12 C11 59.85(11)
C9 C8 C12 Fe1 -59.39(10)
C7 Fe1 C12 C11 108.59(10)
C6 Fe1 C12 C11 69.04(12)
C8 Fe1 C12 C11 -118.84(14)
C4 Fe1 C12 C11 -176.23(11)
C9 Fe1 C12 C11 -81.23(11)
C10 Fe1 C12 C11 -37.54(10)
C5 Fe1 C12 C11 44.2(3)
C3 Fe1 C12 C11 151.74(10)
C7 Fe1 C12 C8 -132.58(10)
C6 Fe1 C12 C8 -172.12(9)
C11 Fe1 C12 C8 118.84(14)
C4 Fe1 C12 C8 -57.39(16)
C9 Fe1 C12 C8 37.61(9)
C10 Fe1 C12 C8 81.30(10)
C5 Fe1 C12 C8 163.0(3)
C3 Fe1 C12 C8 -89.42(10)
O1 Si1 C13 C17 86.36(12)
C1 Si1 C13 C17 -154.68(12)
C3 Si1 C13 C17 -31.48(13)
O1 Si1 C13 C14 -90.98(13)
C1 Si1 C13 C14 27.99(15)
C3 Si1 C13 C14 151.19(13)
O1 Si1 C13 Fe2 175.43(7)
C1 Si1 C13 Fe2 -65.60(12)
C3 Si1 C13 Fe2 57.60(11)
C14 Fe2 C13 C17 -118.12(12)
C15 Fe2 C13 C17 -80.85(10)
C22 Fe2 C13 C17 82.08(10)
C18 Fe2 C13 C17 125.30(9)
C21 Fe2 C13 C17 44.77(19)
C20 Fe2 C13 C17 -155.2(2)
C19 Fe2 C13 C17 167.66(9)
C16 Fe2 C13 C17 -37.28(9)
C15 Fe2 C13 C14 37.27(9)
C17 Fe2 C13 C14 118.12(12)
C22 Fe2 C13 C14 -159.80(9)
C18 Fe2 C13 C14 -116.58(9)
C21 Fe2 C13 C14 162.90(15)
C20 Fe2 C13 C14 -37.1(2)
C19 Fe2 C13 C14 -74.22(11)
C16 Fe2 C13 C14 80.85(10)
C14 Fe2 C13 Si1 124.68(14)
C15 Fe2 C13 Si1 161.95(11)
C17 Fe2 C13 Si1 -117.20(13)
C22 Fe2 C13 Si1 -35.12(13)
C18 Fe2 C13 Si1 8.10(12)
C21 Fe2 C13 Si1 -72.43(19)
C20 Fe2 C13 Si1 87.6(2)
C19 Fe2 C13 Si1 50.46(12)
C16 Fe2 C13 Si1 -154.48(11)
C17 C13 C14 C15 -0.48(16)
Si1 C13 C14 C15 177.22(11)
Fe2 C13 C14 C15 -59.24(10)
C17 C13 C14 Fe2 58.75(9)
Si1 C13 C14 Fe2 -123.54(12)
C17 Fe2 C14 C15 81.63(10)
C22 Fe2 C14 C15 168.99(15)
C18 Fe2 C14 C15 -156.67(10)
C21 Fe2 C14 C15 -38.4(2)
C20 Fe2 C14 C15 -72.42(12)
C19 Fe2 C14 C15 -114.16(10)
C16 Fe2 C14 C15 37.54(10)
C13 Fe2 C14 C15 119.99(13)
C15 Fe2 C14 C13 -119.99(13)
C17 Fe2 C14 C13 -38.37(8)
C22 Fe2 C14 C13 49.0(2)
C18 Fe2 C14 C13 83.33(10)
C21 Fe2 C14 C13 -158.44(19)
C20 Fe2 C14 C13 167.58(9)
C19 Fe2 C14 C13 125.84(9)
C16 Fe2 C14 C13 -82.45(9)
C13 C14 C15 C16 0.22(17)
Fe2 C14 C15 C16 -59.42(11)
C13 C14 C15 Fe2 59.65(10)
C14 Fe2 C15 C16 119.37(13)
C17 Fe2 C15 C16 37.81(9)
C22 Fe2 C15 C16 -47.3(2)
C18 Fe2 C15 C16 173.36(13)
C21 Fe2 C15 C16 -74.73(11)
C20 Fe2 C15 C16 -115.26(10)
C19 Fe2 C15 C16 -156.84(9)
C13 Fe2 C15 C16 81.81(9)
C17 Fe2 C15 C14 -81.56(9)
C22 Fe2 C15 C14 -166.63(18)
C18 Fe2 C15 C14 53.98(18)
C21 Fe2 C15 C14 165.89(10)
C20 Fe2 C15 C14 125.37(10)
C19 Fe2 C15 C14 83.78(11)
C16 Fe2 C15 C14 -119.37(13)
C13 Fe2 C15 C14 -37.56(9)
C14 C15 C16 C17 0.13(17)
Fe2 C15 C16 C17 -59.00(10)
C14 C15 C16 Fe2 59.13(10)
C14 Fe2 C16 C15 -37.75(9)
C17 Fe2 C16 C15 -119.33(13)
C22 Fe2 C16 C15 163.19(9)
C18 Fe2 C16 C15 -170.2(2)
C21 Fe2 C16 C15 122.93(10)
C20 Fe2 C16 C15 80.88(11)
C19 Fe2 C16 C15 49.52(18)
C13 Fe2 C16 C15 -82.03(9)
C14 Fe2 C16 C17 81.58(9)
C15 Fe2 C16 C17 119.33(13)
C22 Fe2 C16 C17 -77.48(11)
C18 Fe2 C16 C17 -50.9(2)
C21 Fe2 C16 C17 -117.74(10)
C20 Fe2 C16 C17 -159.79(9)
C19 Fe2 C16 C17 168.85(13)
C13 Fe2 C16 C17 37.31(8)
C15 C16 C17 C13 -0.44(16)
Fe2 C16 C17 C13 -59.51(10)
C15 C16 C17 Fe2 59.06(11)
C14 C13 C17 C16 0.57(15)
Si1 C13 C17 C16 -177.31(10)
Fe2 C13 C17 C16 59.13(10)
C14 C13 C17 Fe2 -58.57(9)
Si1 C13 C17 Fe2 123.56(10)
C14 Fe2 C17 C16 -81.57(10)
C15 Fe2 C17 C16 -37.55(9)
C22 Fe2 C17 C16 122.67(10)
C18 Fe2 C17 C16 163.97(10)
C21 Fe2 C17 C16 79.31(11)
C20 Fe2 C17 C16 43.67(18)
C19 Fe2 C17 C16 -160.7(2)
C13 Fe2 C17 C16 -120.15(12)
C14 Fe2 C17 C13 38.58(8)
C15 Fe2 C17 C13 82.60(9)
C22 Fe2 C17 C13 -117.18(9)
C18 Fe2 C17 C13 -75.88(11)
C21 Fe2 C17 C13 -160.54(9)
C20 Fe2 C17 C13 163.83(14)
C19 Fe2 C17 C13 -40.5(3)
C16 Fe2 C17 C13 120.15(12)
C14 Fe2 C18 C22 -160.26(9)
C15 Fe2 C18 C22 161.21(14)
C17 Fe2 C18 C22 -74.02(11)
C21 Fe2 C18 C22 37.85(10)
C20 Fe2 C18 C22 81.74(11)
C19 Fe2 C18 C22 119.51(14)
C16 Fe2 C18 C22 -34.2(3)
C13 Fe2 C18 C22 -116.37(9)
C14 Fe2 C18 C19 80.23(11)
C15 Fe2 C18 C19 41.70(19)
C17 Fe2 C18 C19 166.47(9)
C22 Fe2 C18 C19 -119.51(14)
C21 Fe2 C18 C19 -81.66(11)
C20 Fe2 C18 C19 -37.77(10)
C16 Fe2 C18 C19 -153.8(2)
C13 Fe2 C18 C19 124.12(10)
C22 C18 C19 C20 0.20(17)
Fe2 C18 C19 C20 59.44(11)
C22 C18 C19 Fe2 -59.24(11)
C14 Fe2 C19 C20 122.49(10)
C15 Fe2 C19 C20 79.43(12)
C17 Fe2 C19 C20 -163.8(2)
C22 Fe2 C19 C20 -81.56(11)
C18 Fe2 C19 C20 -119.02(14)
C21 Fe2 C19 C20 -37.52(10)
C16 Fe2 C19 C20 44.92(19)
C13 Fe2 C19 C20 164.20(10)
C14 Fe2 C19 C18 -118.49(10)
C15 Fe2 C19 C18 -161.55(9)
C17 Fe2 C19 C18 -44.7(3)
C22 Fe2 C19 C18 37.46(10)
C21 Fe2 C19 C18 81.50(11)
C20 Fe2 C19 C18 119.02(14)
C16 Fe2 C19 C18 163.94(13)
C13 Fe2 C19 C18 -76.78(11)
C18 C19 C20 C21 -0.22(18)
Fe2 C19 C20 C21 59.16(11)
C18 C19 C20 Fe2 -59.39(11)
C14 Fe2 C20 C19 -76.77(12)
C15 Fe2 C20 C19 -117.04(10)
C17 Fe2 C20 C19 170.39(13)
C22 Fe2 C20 C19 81.66(11)
C18 Fe2 C20 C19 37.88(10)
C21 Fe2 C20 C19 119.58(15)
C16 Fe2 C20 C19 -158.83(10)
C13 Fe2 C20 C19 -48.0(3)
C14 Fe2 C20 C21 163.65(10)
C15 Fe2 C20 C21 123.38(10)
C17 Fe2 C20 C21 50.81(19)
C22 Fe2 C20 C21 -37.91(10)
C18 Fe2 C20 C21 -81.69(11)
C19 Fe2 C20 C21 -119.58(15)
C16 Fe2 C20 C21 81.59(11)
C13 Fe2 C20 C21 -167.56(19)
C19 C20 C21 C22 0.17(18)
Fe2 C20 C21 C22 59.36(11)
C19 C20 C21 Fe2 -59.20(11)
C14 Fe2 C21 C20 -45.0(3)
C15 Fe2 C21 C20 -74.07(12)
C17 Fe2 C21 C20 -156.73(10)
C22 Fe2 C21 C20 119.05(15)
C18 Fe2 C21 C20 81.43(11)
C19 Fe2 C21 C20 37.48(10)
C16 Fe2 C21 C20 -114.79(11)
C13 Fe2 C21 C20 171.12(14)
C14 Fe2 C21 C22 -164.07(18)
C15 Fe2 C21 C22 166.88(10)
C17 Fe2 C21 C22 84.22(11)
C18 Fe2 C21 C22 -37.62(10)
C20 Fe2 C21 C22 -119.05(15)
C19 Fe2 C21 C22 -81.57(11)
C16 Fe2 C21 C22 126.16(10)
C13 Fe2 C21 C22 52.1(2)
C19 C18 C22 C21 -0.10(17)
Fe2 C18 C22 C21 -59.31(11)
C19 C18 C22 Fe2 59.22(11)
C20 C21 C22 C18 -0.04(17)
Fe2 C21 C22 C18 59.40(10)
C20 C21 C22 Fe2 -59.44(11)
C14 Fe2 C22 C18 47.4(2)
C15 Fe2 C22 C18 -155.41(18)
C17 Fe2 C22 C18 126.36(9)
C21 Fe2 C22 C18 -119.20(14)
C20 Fe2 C22 C18 -81.44(10)
C19 Fe2 C22 C18 -37.62(9)
C16 Fe2 C22 C18 168.78(9)
C13 Fe2 C22 C18 83.14(10)
C14 Fe2 C22 C21 166.63(15)
C15 Fe2 C22 C21 -36.2(2)
C17 Fe2 C22 C21 -114.44(10)
C18 Fe2 C22 C21 119.20(14)
C20 Fe2 C22 C21 37.76(10)
C19 Fe2 C22 C21 81.57(11)
C16 Fe2 C22 C21 -72.02(12)
C13 Fe2 C22 C21 -157.66(10)
